data_3500154
loop_
_publ_author_name
'Junhui Luo'
'Guodong Li'

_publ_section_title
;
 CdO supercell for (111)/<-1-12> shear
;
_journal_name_full 'Personal communication to COD'
_journal_year 2026
_chemical_formula_iupac 'O24 Cd24'
_chemical_formula_moiety 'O24 Cd24'
_chemical_formula_sum 'Cd24 O24'
_chemical_formula_weight 3081.840
_space_group_crystal_system orthorhombic
_space_group_IT_number 1
_space_group_name_Hall 'P 1'
_space_group_name_H-M_alt 'P 1'
_symmetry_space_group_name_Hall 'P 1'
_symmetry_space_group_name_H-M 'P 1'
_cell_angle_alpha 90.0000
_cell_angle_beta 90.0000
_cell_angle_gamma 90.0000
_cell_formula_units_Z 1
_cell_length_a 11.7144
_cell_length_b 6.7633
_cell_length_c 8.2834
_cell_volume 656.277
_diffrn_measurement_device_type EDIT-ENTRY
_exptl_crystal_density_diffrn 7.7977
_exptl_crystal_density_method calculated
_exptl_crystal_description EDIT-ENTRY
_cod_data_source_file shear_111__-1-12_.cif
_cod_data_source_block I
_cod_depositor_comments 'Add _publ_section_title'
_cod_original_cell_volume 656.2797
_cod_original_formula_sum 'O24 Cd24'
_cod_database_code 3500154

loop_
_space_group_symop_operation_xyz
+x,+y,+z

loop_
_atom_site_label
_atom_site_type_symbol
_atom_site_fract_x
_atom_site_fract_y
_atom_site_fract_z
O1 O 0.916667 0.750000 0.166667
O2 O 0.416667 0.250000 0.166667
O3 O 0.750000 0.250000 0.500000
O4 O 0.250000 0.750000 0.500000
O5 O 0.583333 0.750000 0.833333
O6 O 0.083333 0.250000 0.833333
O7 O 0.666667 0.000000 0.166667
O8 O 1.000000 0.000000 0.500000
O9 O 0.166667 0.500000 0.166667
O10 O 0.500000 0.500000 0.500000
O11 O 0.833333 0.500000 0.833333
O12 O 0.333333 0.000000 0.833333
O13 O 0.666667 0.500000 0.166667
O14 O 1.000000 0.500000 0.500000
O15 O 0.166667 0.000000 0.166667
O16 O 0.500000 0.000000 0.500000
O17 O 0.833333 0.000000 0.833333
O18 O 0.333333 0.500000 0.833333
O19 O 0.916667 0.250000 0.166667
O20 O 0.416667 0.750000 0.166667
O21 O 0.750000 0.750000 0.500000
O22 O 0.250000 0.250000 0.500000
O23 O 0.583333 0.250000 0.833333
O24 O 0.083333 0.750000 0.833333
Cd1 Cd 1.000000 0.000000 0.000000
Cd2 Cd 0.500000 0.500000 0.000000
Cd3 Cd 0.833333 0.500000 0.333333
Cd4 Cd 0.333333 0.000000 0.333333
Cd5 Cd 0.666667 0.000000 0.666667
Cd6 Cd 0.166667 0.500000 0.666667
Cd7 Cd 0.750000 0.750000 0.000000
Cd8 Cd 0.250000 0.250000 0.000000
Cd9 Cd 0.583333 0.250000 0.333333
Cd10 Cd 0.916667 0.250000 0.666667
Cd11 Cd 0.083333 0.750000 0.333333
Cd12 Cd 0.416667 0.750000 0.666667
Cd13 Cd 0.750000 0.250000 0.000000
Cd14 Cd 0.250000 0.750000 0.000000
Cd15 Cd 0.583333 0.750000 0.333333
Cd16 Cd 0.916667 0.750000 0.666667
Cd17 Cd 0.083333 0.250000 0.333333
Cd18 Cd 0.416667 0.250000 0.666667
Cd19 Cd 1.000000 0.500000 0.000000
Cd20 Cd 0.500000 0.000000 0.000000
Cd21 Cd 0.833333 0.000000 0.333333
Cd22 Cd 0.333333 0.500000 0.333333
Cd23 Cd 0.666667 0.500000 0.666667
Cd24 Cd 0.166667 0.000000 0.666667
